data_7153706
loop_
_publ_author_name
'Chand, S Sarath'
'Saranya, S'
'Preethanuj, P'
'Dhanya, B P'
'Jijy, E'
'Prakash, Praveen'
'Sasidhar, B S'
'Szymoniak, Jan'
'Santhini, P V'
'Radhakrishnan, K V'

_publ_section_title
;
 Trapping the Lewis acid generated transient species from pentafulvene
 derived diazanorbornenes with ortho-functionalized aryl iodides and
 aliphatic alcohols.
;
_journal_issue 19
_journal_name_full 'Organic &amp; biomolecular chemistry'
_journal_page_first 3045
_journal_page_last 3061
_journal_paper_doi 10.1039/c4ob00031e
_journal_volume 12
_journal_year 2014
_chemical_formula_moiety 'C23 H30 I N3 O4'
_chemical_formula_sum 'C23 H30 I N3 O4'
_chemical_formula_weight 539.40
_chemical_name_systematic
;
 ?
;
_space_group_IT_number 2
_symmetry_cell_setting triclinic
_symmetry_space_group_name_Hall '-P 1'
_symmetry_space_group_name_H-M 'P -1'
_atom_sites_solution_hydrogens geom
_atom_sites_solution_primary direct
_atom_sites_solution_secondary difmap
_audit_creation_method SHELXL-97
_cell_angle_alpha 78.662(2)
_cell_angle_beta 84.243(2)
_cell_angle_gamma 61.179(2)
_cell_formula_units_Z 2
_cell_length_a 10.7084(6)
_cell_length_b 11.0671(7)
_cell_length_c 12.0232(7)
_cell_measurement_reflns_used 9889
_cell_measurement_temperature 296(2)
_cell_measurement_theta_max 28.26
_cell_measurement_theta_min 2.21
_cell_volume 1223.99(13)
_computing_cell_refinement 'Bruker SAINT'
_computing_data_collection 'Bruker APEX2'
_computing_data_reduction 'Bruker SAINT'
_computing_molecular_graphics 'Bruker SHELXTL'
_computing_publication_material 'Bruker SHELXTL'
_computing_structure_refinement 'SHELXL-97 (Sheldrick, 2008)'
_computing_structure_solution 'SHELXS-97 (Sheldrick, 2008)'
_diffrn_ambient_temperature 296(2)
_diffrn_measured_fraction_theta_full 0.988
_diffrn_measured_fraction_theta_max 0.988
_diffrn_measurement_device_type 'Bruker APEX-II CCD'
_diffrn_measurement_method '\f and \w scans'
_diffrn_radiation_monochromator graphite
_diffrn_radiation_source 'fine-focus sealed tube'
_diffrn_radiation_type MoK\a
_diffrn_radiation_wavelength 0.71073
_diffrn_reflns_av_R_equivalents 0.0291
_diffrn_reflns_av_sigmaI/netI 0.0213
_diffrn_reflns_limit_h_max 12
_diffrn_reflns_limit_h_min -12
_diffrn_reflns_limit_k_max 13
_diffrn_reflns_limit_k_min -13
_diffrn_reflns_limit_l_max 14
_diffrn_reflns_limit_l_min -14
_diffrn_reflns_number 17643
_diffrn_reflns_theta_full 25.00
_diffrn_reflns_theta_max 25.00
_diffrn_reflns_theta_min 2.13
_diffrn_standards_number 0
_exptl_absorpt_coefficient_mu 1.340
_exptl_absorpt_correction_T_max 0.8243
_exptl_absorpt_correction_T_min 0.7754
_exptl_absorpt_correction_type multi-scan
_exptl_absorpt_process_details SADABS
_exptl_crystal_colour colourless
_exptl_crystal_density_diffrn 1.464
_exptl_crystal_density_meas 1.463
_exptl_crystal_density_method 'not measured'
_exptl_crystal_description block
_exptl_crystal_F_000 548
_exptl_crystal_size_max 0.20
_exptl_crystal_size_mid 0.15
_exptl_crystal_size_min 0.15
_refine_diff_density_max 1.710
_refine_diff_density_min -2.108
_refine_diff_density_rms 0.130
_refine_ls_extinction_method none
_refine_ls_goodness_of_fit_ref 1.119
_refine_ls_hydrogen_treatment mixed
_refine_ls_matrix_type full
_refine_ls_number_parameters 288
_refine_ls_number_reflns 4264
_refine_ls_number_restraints 2
_refine_ls_restrained_S_all 1.119
_refine_ls_R_factor_all 0.0668
_refine_ls_R_factor_gt 0.0598
_refine_ls_shift/su_max 0.053
_refine_ls_shift/su_mean 0.008
_refine_ls_structure_factor_coef Fsqd
_refine_ls_weighting_details 'calc w=1/[\s^2^(Fo^2^)+(0.0741P)^2^+3.5071P] where P=(Fo^2^+2Fc^2^)/3'
_refine_ls_weighting_scheme calc
_refine_ls_wR_factor_gt 0.1599
_refine_ls_wR_factor_ref 0.1722
_reflns_number_gt 3853
_reflns_number_total 4264
_reflns_threshold_expression >2\s(I)
_cod_data_source_file c4ob00031e2.cif
_cod_data_source_block 0035_200712_scs1_0m
_cod_depositor_comments
;
The following automatic conversions were performed:

'_symmetry_cell_setting' value 'Triclinic' changed to 'triclinic'
according to
/usr/data/users/saulius/crontab/automatic-downloads/rss-feeds/RSC/lib/dictionaries/cif_core.dic
dictionary named 'cif_core.dic' version 2.4.2 from 2011-04-26.

Automatic conversion script
Id: cif_fix_values 2281 2013-09-26 08:29:07Z andrius 

 Adding full bibliography for
 ./tmp-cod-update-bibliographies-30924/cifs/7153706.cif.
;
_cod_original_sg_symbol_H-M 'P-1   '
_cod_database_code 7153706

loop_
_symmetry_equiv_pos_as_xyz
'x, y, z'
'-x, -y, -z'

loop_
_atom_site_label
_atom_site_type_symbol
_atom_site_fract_x
_atom_site_fract_y
_atom_site_fract_z
_atom_site_U_iso_or_equiv
_atom_site_adp_type
_atom_site_occupancy
_atom_site_symmetry_multiplicity
_atom_site_calc_flag
_atom_site_refinement_flags
C1 C -0.0411(6) 0.5852(6) -0.2093(5) 0.0572(13) Uani 1 1 d .
H1A H -0.1306 0.6375 -0.2501 0.069 Uiso 1 1 calc R
H1B H -0.0624 0.5885 -0.1293 0.069 Uiso 1 1 calc R
C2 C 0.0290(7) 0.4343(6) -0.2270(5) 0.0599(14) Uani 1 1 d .
H2A H 0.1108 0.3787 -0.1776 0.072 Uiso 1 1 calc R
H2B H -0.0378 0.3977 -0.2070 0.072 Uiso 1 1 calc R
C3 C 0.0763(8) 0.4221(7) -0.3483(5) 0.0669(16) Uani 1 1 d .
H3A H 0.1257 0.3243 -0.3564 0.080 Uiso 1 1 calc R
H3B H -0.0065 0.4696 -0.3972 0.080 Uiso 1 1 calc R
C4 C 0.1737(7) 0.4856(6) -0.3844(5) 0.0594(14) Uani 1 1 d .
H4A H 0.1995 0.4797 -0.4635 0.071 Uiso 1 1 calc R
H4B H 0.2605 0.4319 -0.3403 0.071 Uiso 1 1 calc R
C5 C 0.1064(7) 0.6374(5) -0.3691(4) 0.0515(12) Uani 1 1 d .
H5A H 0.1765 0.6703 -0.3859 0.062 Uiso 1 1 calc R
H5B H 0.0283 0.6942 -0.4219 0.062 Uiso 1 1 calc R
C6 C 0.0514(5) 0.6537(5) -0.2492(4) 0.0427(10) Uani 1 1 d .
C7 C 0.0815(5) 0.7213(4) -0.1840(4) 0.0367(9) Uani 1 1 d .
C8 C 0.0403(5) 0.7348(5) -0.0657(4) 0.0468(11) Uani 1 1 d .
H8 H -0.0156 0.6984 -0.0239 0.056 Uiso 1 1 calc R
C9 C 0.0916(6) 0.8048(6) -0.0249(4) 0.0501(12) Uani 1 1 d .
H9 H 0.0779 0.8209 0.0495 0.060 Uiso 1 1 calc R
C10 C 0.1742(5) 0.8553(5) -0.1116(4) 0.0421(10) Uani 1 1 d .
H10 H 0.1227 0.9578 -0.1286 0.051 Uiso 1 1 calc R
C11 C 0.1722(5) 0.7956(4) -0.2179(4) 0.0354(9) Uani 1 1 d .
H11 H 0.2697 0.7254 -0.2327 0.043 Uiso 1 1 calc R
C12 C 0.3959(5) 0.8781(5) -0.1091(4) 0.0450(11) Uani 1 1 d .
C13 C 0.3391(6) 1.0114(6) -0.1759(5) 0.0572(13) Uani 1 1 d .
H13 H 0.2446 1.0562 -0.1989 0.069 Uiso 1 1 calc R
C14 C 0.4222(8) 1.0772(6) -0.2083(6) 0.0718(17) Uani 1 1 d .
H14 H 0.3809 1.1664 -0.2517 0.086 Uiso 1 1 calc R
C15 C 0.5710(9) 1.0131(6) -0.1774(6) 0.0754(19) Uani 1 1 d .
H15 H 0.6276 1.0563 -0.2005 0.091 Uiso 1 1 calc R
C16 C 0.6202(7) 0.8850(7) -0.1122(6) 0.0693(16) Uani 1 1 d .
H16 H 0.7141 0.8401 -0.0875 0.083 Uiso 1 1 calc R
C17 C 0.5399(6) 0.8163(5) -0.0796(5) 0.0503(12) Uani 1 1 d .
C18 C 0.2040(5) 0.9330(5) -0.4011(4) 0.0396(10) Uani 1 1 d .
C19 C 0.4429(8) 0.8681(8) -0.4565(6) 0.080(2) Uani 1 1 d .
H19A H 0.4208 0.9652 -0.4633 0.096 Uiso 1 1 calc R
H19B H 0.4387 0.8500 -0.5314 0.096 Uiso 1 1 calc R
C20 C 0.5877(7) 0.7739(8) -0.4077(7) 0.082(2) Uani 1 1 d .
H20A H 0.6572 0.7890 -0.4566 0.123 Uiso 1 1 calc R
H20B H 0.6081 0.6782 -0.4007 0.123 Uiso 1 1 calc R
H20C H 0.5911 0.7938 -0.3342 0.123 Uiso 1 1 calc R
C21 C -0.0799(5) 1.1222(5) -0.3076(4) 0.0441(11) Uani 1 1 d .
C22 C -0.2907(8) 1.3372(7) -0.3141(10) 0.098(3) Uani 1 1 d .
H22A H -0.2804 1.3321 -0.2338 0.117 Uiso 1 1 calc R
H22B H -0.2479 1.3925 -0.3561 0.117 Uiso 1 1 calc R
C23 C -0.4338(11) 1.4018(11) -0.3403(15) 0.161(6) Uani 1 1 d .
H23A H -0.4795 1.4951 -0.3236 0.241 Uiso 1 1 calc R
H23B H -0.4772 1.3496 -0.2960 0.241 Uiso 1 1 calc R
H23C H -0.4440 1.4054 -0.4195 0.241 Uiso 1 1 calc R
N1 N 0.3159(5) 0.8106(5) -0.0706(4) 0.0543(11) Uani 1 1 d D
N2 N 0.1197(4) 0.9022(4) -0.3205(3) 0.0359(8) Uani 1 1 d .
N3 N -0.0268(4) 0.9902(4) -0.3297(3) 0.0411(8) Uani 1 1 d D
O1 O 0.1602(4) 1.0298(4) -0.4796(3) 0.0531(9) Uani 1 1 d .
O2 O 0.3417(4) 0.8409(4) -0.3813(3) 0.0498(8) Uani 1 1 d .
O3 O -0.0182(4) 1.1647(4) -0.2610(3) 0.0535(9) Uani 1 1 d .
O4 O -0.2162(4) 1.1965(4) -0.3419(4) 0.0622(10) Uani 1 1 d .
I1 I 0.64112(4) 0.61376(5) 0.01615(5) 0.0855(3) Uani 1 1 d .
H1 H 0.366(6) 0.713(3) -0.030(5) 0.066(17) Uiso 1 1 d D
H3 H -0.078(6) 0.981(6) -0.389(4) 0.062(17) Uiso 1 1 d D

loop_
_atom_site_aniso_label
_atom_site_aniso_U_11
_atom_site_aniso_U_22
_atom_site_aniso_U_33
_atom_site_aniso_U_23
_atom_site_aniso_U_13
_atom_site_aniso_U_12
C1 0.059(3) 0.063(3) 0.064(3) -0.012(3) 0.008(3) -0.041(3)
C2 0.084(4) 0.061(3) 0.056(3) -0.003(3) -0.004(3) -0.053(3)
C3 0.103(5) 0.063(4) 0.058(3) -0.013(3) -0.001(3) -0.057(4)
C4 0.080(4) 0.051(3) 0.054(3) -0.016(2) 0.008(3) -0.036(3)
C5 0.072(4) 0.047(3) 0.043(3) -0.005(2) 0.004(2) -0.036(3)
C6 0.045(3) 0.036(2) 0.046(2) -0.0032(19) 0.001(2) -0.020(2)
C7 0.036(2) 0.031(2) 0.039(2) -0.0006(17) 0.0006(17) -0.0145(18)
C8 0.039(2) 0.048(3) 0.043(2) -0.001(2) 0.004(2) -0.016(2)
C9 0.049(3) 0.053(3) 0.038(2) -0.005(2) -0.006(2) -0.016(2)
C10 0.041(2) 0.037(2) 0.043(2) -0.0023(19) -0.0105(19) -0.014(2)
C11 0.033(2) 0.028(2) 0.040(2) 0.0018(17) -0.0045(17) -0.0117(17)
C12 0.050(3) 0.042(2) 0.044(2) -0.009(2) -0.011(2) -0.020(2)
C13 0.057(3) 0.045(3) 0.070(3) -0.002(2) -0.016(3) -0.025(3)
C14 0.075(4) 0.044(3) 0.093(5) 0.004(3) -0.012(3) -0.029(3)
C15 0.105(5) 0.047(3) 0.083(4) -0.007(3) 0.000(4) -0.044(4)
C16 0.048(3) 0.061(4) 0.099(5) -0.015(3) -0.005(3) -0.024(3)
C17 0.046(3) 0.044(3) 0.058(3) -0.008(2) -0.008(2) -0.018(2)
C18 0.052(3) 0.040(2) 0.037(2) -0.0047(19) -0.0062(19) -0.029(2)
C19 0.068(4) 0.095(5) 0.082(4) 0.005(4) 0.019(3) -0.053(4)
C20 0.054(4) 0.077(4) 0.104(5) -0.013(4) 0.021(4) -0.028(3)
C21 0.039(2) 0.036(2) 0.050(3) 0.0053(19) -0.008(2) -0.015(2)
C22 0.058(4) 0.044(3) 0.173(9) -0.020(4) -0.016(5) -0.006(3)
C23 0.069(6) 0.080(6) 0.296(19) -0.024(9) 0.004(8) -0.010(5)
N1 0.051(3) 0.050(2) 0.060(3) 0.011(2) -0.025(2) -0.025(2)
N2 0.0360(19) 0.0315(18) 0.0387(18) 0.0024(14) -0.0074(15) -0.0167(15)
N3 0.038(2) 0.0326(19) 0.050(2) 0.0004(16) -0.0129(16) -0.0150(16)
O1 0.072(2) 0.049(2) 0.0431(18) 0.0125(15) -0.0148(16) -0.0370(19)
O2 0.0456(19) 0.050(2) 0.0517(19) 0.0023(15) 0.0063(15) -0.0268(16)
O3 0.056(2) 0.0394(18) 0.067(2) -0.0101(16) -0.0131(17) -0.0207(16)
O4 0.0411(19) 0.0407(19) 0.095(3) -0.0043(19) -0.0179(19) -0.0109(16)
I1 0.0521(3) 0.0625(3) 0.1189(5) 0.0258(3) -0.0263(2) -0.0195(2)

loop_
_atom_type_symbol
_atom_type_description
_atom_type_scat_dispersion_real
_atom_type_scat_dispersion_imag
_atom_type_scat_source
C C 0.0033 0.0016 'International Tables Vol C Tables 4.2.6.8 and 6.1.1.4'
H H 0.0000 0.0000 'International Tables Vol C Tables 4.2.6.8 and 6.1.1.4'
N N 0.0061 0.0033 'International Tables Vol C Tables 4.2.6.8 and 6.1.1.4'
O O 0.0106 0.0060 'International Tables Vol C Tables 4.2.6.8 and 6.1.1.4'
I I -0.4742 1.8119 'International Tables Vol C Tables 4.2.6.8 and 6.1.1.4'

loop_
_geom_angle_atom_site_label_1
_geom_angle_atom_site_label_2
_geom_angle_atom_site_label_3
_geom_angle
C6 C1 C2 112.5(5)
C6 C1 H1A 109.1
C2 C1 H1A 109.1
C6 C1 H1B 109.1
C2 C1 H1B 109.1
H1A C1 H1B 107.8
C3 C2 C1 111.2(5)
C3 C2 H2A 109.4
C1 C2 H2A 109.4
C3 C2 H2B 109.4
C1 C2 H2B 109.4
H2A C2 H2B 108.0
C4 C3 C2 110.8(5)
C4 C3 H3A 109.5
C2 C3 H3A 109.5
C4 C3 H3B 109.5
C2 C3 H3B 109.5
H3A C3 H3B 108.1
C3 C4 C5 112.7(5)
C3 C4 H4A 109.0
C5 C4 H4A 109.0
C3 C4 H4B 109.0
C5 C4 H4B 109.0
H4A C4 H4B 107.8
C6 C5 C4 110.9(4)
C6 C5 H5A 109.4
C4 C5 H5A 109.5
C6 C5 H5B 109.5
C4 C5 H5B 109.5
H5A C5 H5B 108.0
C7 C6 C1 122.8(4)
C7 C6 C5 124.0(4)
C1 C6 C5 113.2(4)
C6 C7 C8 127.6(4)
C6 C7 C11 126.4(4)
C8 C7 C11 106.0(4)
C9 C8 C7 112.2(4)
C9 C8 H8 123.9
C7 C8 H8 123.9
C8 C9 C10 112.7(4)
C8 C9 H9 123.6
C10 C9 H9 123.6
N1 C10 C9 111.3(4)
N1 C10 C11 114.7(4)
C9 C10 C11 103.4(4)
N1 C10 H10 109.1
C9 C10 H10 109.1
C11 C10 H10 109.1
N2 C11 C7 112.6(3)
N2 C11 C10 113.6(3)
C7 C11 C10 105.5(3)
N2 C11 H11 108.3
C7 C11 H11 108.3
C10 C11 H11 108.3
N1 C12 C13 122.9(5)
N1 C12 C17 120.8(4)
C13 C12 C17 116.3(5)
C14 C13 C12 120.7(5)
C14 C13 H13 119.6
C12 C13 H13 119.6
C13 C14 C15 122.8(6)
C13 C14 H14 118.6
C15 C14 H14 118.6
C16 C15 C14 114.1(6)
C16 C15 H15 123.0
C14 C15 H15 123.0
C15 C16 C17 124.2(6)
C15 C16 H16 117.9
C17 C16 H16 117.9
C16 C17 C12 121.9(5)
C16 C17 I1 117.7(4)
C12 C17 I1 120.5(4)
O1 C18 O2 124.9(4)
O1 C18 N2 124.6(5)
O2 C18 N2 110.5(4)
O2 C19 C20 107.8(5)
O2 C19 H19A 110.2
C20 C19 H19A 110.1
O2 C19 H19B 110.2
C20 C19 H19B 110.2
H19A C19 H19B 108.5
C19 C20 H20A 109.5
C19 C20 H20B 109.5
H20A C20 H20B 109.5
C19 C20 H20C 109.5
H20A C20 H20C 109.5
H20B C20 H20C 109.5
O3 C21 O4 125.2(5)
O3 C21 N3 126.3(4)
O4 C21 N3 108.4(4)
C23 C22 O4 111.2(8)
C23 C22 H22A 109.4
O4 C22 H22A 109.4
C23 C22 H22B 109.4
O4 C22 H22B 109.4
H22A C22 H22B 108.0
C22 C23 H23A 109.5
C22 C23 H23B 109.5
H23A C23 H23B 109.5
C22 C23 H23C 109.5
H23A C23 H23C 109.5
H23B C23 H23C 109.5
C12 N1 C10 124.3(4)
C12 N1 H1 118(4)
C10 N1 H1 116(4)
C18 N2 N3 117.0(4)
C18 N2 C11 124.9(4)
N3 N2 C11 117.7(3)
C21 N3 N2 118.2(4)
C21 N3 H3 115(4)
N2 N3 H3 118(4)
C18 O2 C19 115.8(4)
C21 O4 C22 114.3(5)

loop_
_geom_bond_atom_site_label_1
_geom_bond_atom_site_label_2
_geom_bond_distance
C1 C6 1.508(7)
C1 C2 1.515(8)
C1 H1A 0.9700
C1 H1B 0.9700
C2 C3 1.505(8)
C2 H2A 0.9700
C2 H2B 0.9700
C3 C4 1.506(8)
C3 H3A 0.9700
C3 H3B 0.9700
C4 C5 1.517(7)
C4 H4A 0.9700
C4 H4B 0.9700
C5 C6 1.512(7)
C5 H5A 0.9700
C5 H5B 0.9700
C6 C7 1.338(7)
C7 C8 1.460(6)
C7 C11 1.531(6)
C8 C9 1.326(8)
C8 H8 0.9300
C9 C10 1.497(7)
C9 H9 0.9300
C10 N1 1.456(6)
C10 C11 1.556(6)
C10 H10 0.9800
C11 N2 1.468(5)
C11 H11 0.9800
C12 N1 1.381(7)
C12 C13 1.399(7)
C12 C17 1.403(7)
C13 C14 1.386(9)
C13 H13 0.9300
C14 C15 1.451(11)
C14 H14 0.9300
C15 C16 1.352(9)
C15 H15 0.9300
C16 C17 1.385(8)
C16 H16 0.9300
C17 I1 2.102(5)
C18 O1 1.211(6)
C18 O2 1.340(6)
C18 N2 1.364(6)
C19 O2 1.447(6)
C19 C20 1.490(10)
C19 H19A 0.9700
C19 H19B 0.9700
C20 H20A 0.9600
C20 H20B 0.9600
C20 H20C 0.9600
C21 O3 1.203(6)
C21 O4 1.345(6)
C21 N3 1.360(6)
C22 C23 1.382(13)
C22 O4 1.458(8)
C22 H22A 0.9700
C22 H22B 0.9700
C23 H23A 0.9600
C23 H23B 0.9600
C23 H23C 0.9600
N1 H1 0.99(2)
N2 N3 1.393(5)
N3 H3 0.99(2)

loop_
_geom_hbond_atom_site_label_D
_geom_hbond_atom_site_label_H
_geom_hbond_atom_site_label_A
_geom_hbond_distance_DH
_geom_hbond_distance_HA
_geom_hbond_distance_DA
_geom_hbond_angle_DHA
_geom_hbond_site_symmetry_A
N1 H1 I1 0.99(2) 2.67(6) 3.238(4) 117(4) .
N3 H3 O1 0.99(2) 1.93(2) 2.916(5) 172(5) 2_574

loop_
_geom_torsion_atom_site_label_1
_geom_torsion_atom_site_label_2
_geom_torsion_atom_site_label_3
_geom_torsion_atom_site_label_4
_geom_torsion
C6 C1 C2 C3 -53.6(7)
C1 C2 C3 C4 55.8(7)
C2 C3 C4 C5 -56.5(7)
C3 C4 C5 C6 53.2(7)
C2 C1 C6 C7 -128.4(5)
C2 C1 C6 C5 51.3(6)
C4 C5 C6 C7 129.4(5)
C4 C5 C6 C1 -50.3(6)
C1 C6 C7 C8 3.7(8)
C5 C6 C7 C8 -176.0(5)
C1 C6 C7 C11 -179.0(5)
C5 C6 C7 C11 1.3(8)
C6 C7 C8 C9 177.8(5)
C11 C7 C8 C9 0.1(5)
C7 C8 C9 C10 1.8(6)
C8 C9 C10 N1 -126.5(5)
C8 C9 C10 C11 -2.8(5)
C6 C7 C11 N2 55.9(6)
C8 C7 C11 N2 -126.3(4)
C6 C7 C11 C10 -179.6(4)
C8 C7 C11 C10 -1.8(4)
N1 C10 C11 N2 -112.1(4)
C9 C10 C11 N2 126.5(4)
N1 C10 C11 C7 124.0(4)
C9 C10 C11 C7 2.7(4)
N1 C12 C13 C14 177.2(6)
C17 C12 C13 C14 -1.1(8)
C12 C13 C14 C15 1.1(10)
C13 C14 C15 C16 -1.5(10)
C14 C15 C16 C17 2.2(10)
C15 C16 C17 C12 -2.5(10)
C15 C16 C17 I1 177.4(5)
N1 C12 C17 C16 -176.6(5)
C13 C12 C17 C16 1.8(8)
N1 C12 C17 I1 3.6(7)
C13 C12 C17 I1 -178.1(4)
C13 C12 N1 C10 12.4(8)
C17 C12 N1 C10 -169.3(5)
C9 C10 N1 C12 -155.5(5)
C11 C10 N1 C12 87.5(6)
O1 C18 N2 N3 -0.7(6)
O2 C18 N2 N3 179.5(3)
O1 C18 N2 C11 -172.4(4)
O2 C18 N2 C11 7.8(6)
C7 C11 N2 C18 -144.9(4)
C10 C11 N2 C18 95.2(5)
C7 C11 N2 N3 43.4(5)
C10 C11 N2 N3 -76.5(5)
O3 C21 N3 N2 -14.5(7)
O4 C21 N3 N2 168.4(4)
C18 N2 N3 C21 -70.5(5)
C11 N2 N3 C21 101.8(5)
O1 C18 O2 C19 4.4(7)
N2 C18 O2 C19 -175.8(5)
C20 C19 O2 C18 168.6(5)
O3 C21 O4 C22 -2.4(8)
N3 C21 O4 C22 174.8(6)
C23 C22 O4 C21 -173.3(9)
